data_1567423
loop_
_publ_author_name
'Ge, Lingbing'
'Hou, Songjun'
'Chen, Yaorong'
'Wu, Qingqing'
'Long, Lanxin'
'Yang, Xingzhou'
'Ji, Yu'
'Lin, Luchun'
'Xue, Guodong'
'Liu, Junyang'
'Liu, Xiaodong'
'Lambert, Colin J.'
'Hong, Wenjing'
'Zheng, Yonghao'

_publ_section_title
;
 Hydrogen-bond-induced quantum interference in single-molecule junctions
 of regioisomers
;
_journal_issue 33
_journal_name_full 'Chemical Science'
_journal_page_first 9552
_journal_page_last 9559
_journal_paper_doi 10.1039/D2SC03229E
_journal_volume 13
_journal_year 2022
_chemical_formula_sum 'C32 H24 N2 O2 S2'
_chemical_formula_weight 532.65
_space_group_crystal_system triclinic
_space_group_IT_number 2
_space_group_name_Hall '-P 1'
_space_group_name_H-M_alt 'P -1'
_atom_sites_solution_hydrogens geom
_audit_creation_method SHELXL-2018/3
_audit_update_record
;
2020-03-19 deposited with the CCDC.	2022-08-02 downloaded from the CCDC.
;
_cell_angle_alpha 105.72(2)
_cell_angle_beta 91.51(2)
_cell_angle_gamma 99.05(3)
_cell_formula_units_Z 1
_cell_length_a 4.880(3)
_cell_length_b 10.531(6)
_cell_length_c 12.724(7)
_cell_measurement_reflns_used 366
_cell_measurement_temperature 178(2)
_cell_measurement_theta_max 67.75
_cell_measurement_theta_min 28.84
_cell_volume 620.0(6)
_computing_structure_refinement 'SHELXL-2018/3 (Sheldrick, 2018)'
_diffrn_ambient_temperature 178(2)
_diffrn_measured_fraction_theta_full 0.993
_diffrn_measured_fraction_theta_max 0.993
_diffrn_measurement_device_type 'BRUKER D8 VENTURE PHOTON II'
_diffrn_radiation_type CuK\a
_diffrn_radiation_wavelength 1.54178
_diffrn_reflns_av_R_equivalents 0.0749
_diffrn_reflns_av_unetI/netI 0.0756
_diffrn_reflns_Laue_measured_fraction_full 0.993
_diffrn_reflns_Laue_measured_fraction_max 0.993
_diffrn_reflns_limit_h_max 5
_diffrn_reflns_limit_h_min -5
_diffrn_reflns_limit_k_max 12
_diffrn_reflns_limit_k_min -12
_diffrn_reflns_limit_l_max 14
_diffrn_reflns_limit_l_min -14
_diffrn_reflns_number 6684
_diffrn_reflns_point_group_measured_fraction_full 0.993
_diffrn_reflns_point_group_measured_fraction_max 0.993
_diffrn_reflns_theta_full 65.036
_diffrn_reflns_theta_max 65.036
_diffrn_reflns_theta_min 3.618
_exptl_absorpt_coefficient_mu 2.224
_exptl_absorpt_correction_T_max 0.7531
_exptl_absorpt_correction_T_min 0.4008
_exptl_absorpt_correction_type multi-scan
_exptl_absorpt_process_details
;
 SADABS 2016/2: Krause, L., Herbst-Irmer, R., Sheldrick G.M. & Stalke D.,
 J. Appl. Cryst. 48 (2015) 3-10
;
_exptl_crystal_density_diffrn 1.427
_exptl_crystal_description block
_exptl_crystal_F_000 278
_refine_diff_density_max 0.673
_refine_diff_density_min -0.424
_refine_diff_density_rms 0.110
_refine_ls_extinction_method none
_refine_ls_goodness_of_fit_ref 0.987
_refine_ls_hydrogen_treatment constr
_refine_ls_matrix_type full
_refine_ls_number_parameters 173
_refine_ls_number_reflns 2098
_refine_ls_number_restraints 0
_refine_ls_restrained_S_all 0.987
_refine_ls_R_factor_all 0.1199
_refine_ls_R_factor_gt 0.0987
_refine_ls_shift/su_max 0.000
_refine_ls_shift/su_mean 0.000
_refine_ls_structure_factor_coef Fsqd
_refine_ls_weighting_details 'w=1/[\s^2^(Fo^2^)+(0.0800P)^2^+2.2000P] where P=(Fo^2^+2Fc^2^)/3'
_refine_ls_weighting_scheme calc
_refine_ls_wR_factor_gt 0.2318
_refine_ls_wR_factor_ref 0.2482
_reflns_Friedel_coverage 0.000
_reflns_number_gt 1551
_reflns_number_total 2098
_reflns_threshold_expression 'I > 2\s(I)'
_cod_data_source_file d2sc03229e2.cif
_cod_data_source_block CHENGDU_NEUTRAL_0m
_cod_depositor_comments 'Adding full bibliography for 1567422--1567423.cif.'
_cod_database_code 1567423
_shelx_shelxl_version_number 2018/3
_shelx_space_group_comment
;
The symmetry employed for this shelxl refinement is uniquely defined
by the following loop, which should always be used as a source of
symmetry information in preference to the above space-group names.
They are only intended as comments.
;

loop_
_space_group_symop_operation_xyz
'x, y, z'
'-x, -y, -z'

loop_
_atom_site_label
_atom_site_type_symbol
_atom_site_fract_x
_atom_site_fract_y
_atom_site_fract_z
_atom_site_U_iso_or_equiv
_atom_site_adp_type
_atom_site_occupancy
_atom_site_site_symmetry_order
_atom_site_calc_flag
_atom_site_refinement_flags_posn
_atom_site_refinement_flags_adp
_atom_site_refinement_flags_occupancy
_atom_site_disorder_assembly
_atom_site_disorder_group
S1 S 0.8065(3) 0.86319(18) 0.03736(14) 0.0729(6) Uani 1 1 d . . . . .
O1 O 0.1383(8) 0.6231(4) 0.7155(3) 0.0632(10) Uani 1 1 d . . . . .
N1 N 0.2751(9) 0.5727(5) 0.3408(4) 0.0609(12) Uani 1 1 d . . . . .
H1A H 0.163469 0.496921 0.308941 0.073 Uiso 1 1 calc R U . . .
C1 C 0.9321(10) 0.8794(6) 0.5753(5) 0.0608(15) Uani 1 1 d . . . . .
H1 H 1.092671 0.932402 0.559046 0.073 Uiso 1 1 calc R U . . .
C2 C 0.8807(11) 0.8917(6) 0.6817(5) 0.0619(14) Uani 1 1 d . . . . .
H2 H 1.002426 0.953806 0.738568 0.074 Uiso 1 1 calc R U . . .
C3 C 0.6466(11) 0.8123(6) 0.7076(5) 0.0601(14) Uani 1 1 d . . . . .
H3 H 0.608123 0.818465 0.781420 0.072 Uiso 1 1 calc R U . . .
C4 C 0.4783(10) 0.7267(6) 0.6232(5) 0.0541(13) Uani 1 1 d . . . . .
C5 C 0.5244(10) 0.7145(6) 0.5146(5) 0.0535(13) Uani 1 1 d . . . . .
C6 C 0.7563(10) 0.7912(6) 0.4893(5) 0.0582(14) Uani 1 1 d . . . . .
H6 H 0.794930 0.784100 0.415340 0.070 Uiso 1 1 calc R U . . .
C9 C 0.2246(10) 0.6277(6) 0.6259(4) 0.0526(12) Uani 1 1 d . . . . .
C8 C 0.1241(10) 0.5541(5) 0.5169(4) 0.0501(12) Uani 1 1 d . . . . .
C7 C 0.2993(10) 0.6088(6) 0.4484(5) 0.0545(13) Uani 1 1 d . . . . .
C10 C 0.4100(11) 0.6430(6) 0.2707(5) 0.0586(14) Uani 1 1 d . . . . .
C11 C 0.3758(11) 0.7719(6) 0.2755(5) 0.0623(15) Uani 1 1 d . . . . .
H11 H 0.266060 0.817124 0.329074 0.075 Uiso 1 1 calc R U . . .
C12 C 0.4990(11) 0.8356(6) 0.2033(5) 0.0616(14) Uani 1 1 d . . . . .
H12 H 0.474615 0.924565 0.207679 0.074 Uiso 1 1 calc R U . . .
C13 C 0.6585(10) 0.7708(6) 0.1244(5) 0.0582(14) Uani 1 1 d . . . . .
C14 C 0.6863(11) 0.6401(6) 0.1171(5) 0.0621(15) Uani 1 1 d . . . . .
H14 H 0.790911 0.593931 0.061908 0.074 Uiso 1 1 calc R U . . .
C15 C 0.5624(11) 0.5762(6) 0.1899(5) 0.0617(14) Uani 1 1 d . . . . .
H15 H 0.581911 0.486307 0.184380 0.074 Uiso 1 1 calc R U . . .
C16 C 1.0069(13) 0.7532(8) -0.0455(6) 0.0773(19) Uani 1 1 d . . . . .
H00A H 1.098449 0.795902 -0.097865 0.116 Uiso 1 1 calc R U . . .
H00E H 0.884715 0.669945 -0.085339 0.116 Uiso 1 1 calc R U . . .
H16 H 1.147976 0.733215 0.001006 0.116 Uiso 1 1 calc R U . . .

loop_
_atom_site_aniso_label
_atom_site_aniso_U_11
_atom_site_aniso_U_22
_atom_site_aniso_U_33
_atom_site_aniso_U_23
_atom_site_aniso_U_13
_atom_site_aniso_U_12
S1 0.0667(10) 0.0858(12) 0.0698(10) 0.0345(8) 0.0171(7) -0.0010(8)
O1 0.055(2) 0.073(3) 0.060(2) 0.0237(19) 0.0092(17) -0.0015(18)
N1 0.054(3) 0.069(3) 0.055(3) 0.020(2) 0.006(2) -0.007(2)
C1 0.036(3) 0.065(3) 0.084(4) 0.031(3) 0.004(3) 0.000(2)
C2 0.044(3) 0.066(4) 0.075(4) 0.023(3) 0.001(3) 0.001(2)
C3 0.046(3) 0.076(4) 0.060(3) 0.023(3) 0.004(2) 0.008(3)
C4 0.038(3) 0.065(3) 0.064(3) 0.025(3) 0.005(2) 0.009(2)
C5 0.034(2) 0.063(3) 0.065(3) 0.022(3) 0.005(2) 0.006(2)
C6 0.039(3) 0.067(3) 0.076(4) 0.032(3) 0.014(2) 0.008(2)
C9 0.041(3) 0.065(3) 0.058(3) 0.029(3) 0.007(2) 0.009(2)
C8 0.036(2) 0.058(3) 0.060(3) 0.022(2) 0.011(2) 0.008(2)
C7 0.038(3) 0.064(3) 0.065(3) 0.023(3) 0.007(2) 0.008(2)
C10 0.044(3) 0.072(4) 0.059(3) 0.024(3) 0.009(2) -0.005(2)
C11 0.046(3) 0.075(4) 0.066(3) 0.021(3) 0.016(2) 0.004(3)
C12 0.045(3) 0.071(4) 0.072(4) 0.029(3) 0.010(3) 0.005(3)
C13 0.039(3) 0.075(4) 0.059(3) 0.024(3) 0.007(2) -0.002(2)
C14 0.050(3) 0.076(4) 0.061(3) 0.022(3) 0.015(2) 0.008(3)
C15 0.050(3) 0.072(4) 0.065(3) 0.024(3) 0.011(3) 0.006(3)
C16 0.060(4) 0.102(5) 0.069(4) 0.032(4) 0.020(3) -0.003(3)

loop_
_atom_type_symbol
_atom_type_description
_atom_type_scat_dispersion_real
_atom_type_scat_dispersion_imag
_atom_type_scat_source
C C 0.0181 0.0091 'International Tables Vol C Tables 4.2.6.8 and 6.1.1.4'
H H 0.0000 0.0000 'International Tables Vol C Tables 4.2.6.8 and 6.1.1.4'
N N 0.0311 0.0180 'International Tables Vol C Tables 4.2.6.8 and 6.1.1.4'
O O 0.0492 0.0322 'International Tables Vol C Tables 4.2.6.8 and 6.1.1.4'
S S 0.3331 0.5567 'International Tables Vol C Tables 4.2.6.8 and 6.1.1.4'

loop_
_geom_angle_atom_site_label_1
_geom_angle_atom_site_label_2
_geom_angle_atom_site_label_3
_geom_angle
_geom_angle_site_symmetry_1
_geom_angle_site_symmetry_3
_geom_angle_publ_flag
C13 S1 C16 103.1(3) . . ?
C7 N1 C10 126.9(5) . . ?
C7 N1 H1A 116.6 . . ?
C10 N1 H1A 116.6 . . ?
C2 C1 C6 122.0(5) . . ?
C2 C1 H1 119.0 . . ?
C6 C1 H1 119.0 . . ?
C1 C2 C3 119.9(6) . . ?
C1 C2 H2 120.1 . . ?
C3 C2 H2 120.1 . . ?
C4 C3 C2 117.5(5) . . ?
C4 C3 H3 121.2 . . ?
C2 C3 H3 121.2 . . ?
C3 C4 C5 123.4(5) . . ?
C3 C4 C9 129.2(5) . . ?
C5 C4 C9 107.3(5) . . ?
C6 C5 C4 119.0(5) . . ?
C6 C5 C7 134.1(5) . . ?
C4 C5 C7 106.9(4) . . ?
C5 C6 C1 118.2(5) . . ?
C5 C6 H6 120.9 . . ?
C1 C6 H6 120.9 . . ?
O1 C9 C8 131.7(5) . . ?
O1 C9 C4 118.8(5) . . ?
C8 C9 C4 109.4(4) . . ?
C7 C8 C9 105.8(5) . . ?
C7 C8 C8 127.4(6) . 2_566 ?
C9 C8 C8 126.8(6) . 2_566 ?
N1 C7 C8 126.0(5) . . ?
N1 C7 C5 123.4(5) . . ?
C8 C7 C5 110.5(5) . . ?
C11 C10 C15 119.3(5) . . ?
C11 C10 N1 121.8(5) . . ?
C15 C10 N1 118.7(6) . . ?
C12 C11 C10 120.6(6) . . ?
C12 C11 H11 119.7 . . ?
C10 C11 H11 119.7 . . ?
C11 C12 C13 120.4(6) . . ?
C11 C12 H12 119.8 . . ?
C13 C12 H12 119.8 . . ?
C14 C13 C12 119.2(5) . . ?
C14 C13 S1 124.7(4) . . ?
C12 C13 S1 116.1(5) . . ?
C13 C14 C15 120.3(6) . . ?
C13 C14 H14 119.8 . . ?
C15 C14 H14 119.8 . . ?
C14 C15 C10 120.1(6) . . ?
C14 C15 H15 119.9 . . ?
C10 C15 H15 119.9 . . ?
S1 C16 H00A 109.5 . . ?
S1 C16 H00E 109.5 . . ?
H00A C16 H00E 109.5 . . ?
S1 C16 H16 109.5 . . ?
H00A C16 H16 109.5 . . ?
H00E C16 H16 109.5 . . ?

loop_
_geom_bond_atom_site_label_1
_geom_bond_atom_site_label_2
_geom_bond_distance
_geom_bond_site_symmetry_2
_geom_bond_publ_flag
S1 C13 1.760(5) . ?
S1 C16 1.777(7) . ?
O1 C9 1.236(6) . ?
N1 C7 1.314(7) . ?
N1 C10 1.419(7) . ?
N1 H1A 0.8800 . ?
C1 C2 1.359(8) . ?
C1 C6 1.395(8) . ?
C1 H1 0.9500 . ?
C2 C3 1.407(8) . ?
C2 H2 0.9500 . ?
C3 C4 1.355(8) . ?
C3 H3 0.9500 . ?
C4 C5 1.382(8) . ?
C4 C9 1.495(7) . ?
C5 C6 1.382(7) . ?
C5 C7 1.488(8) . ?
C6 H6 0.9500 . ?
C9 C8 1.423(8) . ?
C8 C7 1.408(7) . ?
C8 C8 1.491(10) 2_566 ?
C10 C11 1.379(9) . ?
C10 C15 1.385(8) . ?
C11 C12 1.374(8) . ?
C11 H11 0.9500 . ?
C12 C13 1.385(8) . ?
C12 H12 0.9500 . ?
C13 C14 1.383(9) . ?
C14 C15 1.384(8) . ?
C14 H14 0.9500 . ?
C15 H15 0.9500 . ?
C16 H00A 0.9800 . ?
C16 H00E 0.9800 . ?
C16 H16 0.9800 . ?
